data_1571529
loop_
_publ_author_name
'Grzelak, Magdalena'
'Kumar, Dharmendra'
'Kochman, Micha&#x142; Andrzej'
'Morawiak, Maja'
'Wiosna-Sa&#x142;yga, Gabriela'
'Kubas, Adam'
'Data, Przemys&#x142;aw'
'Lindner, Marcin'

_publ_section_title
;
 An unprecedented roll-off ratio in high-performing red TADF OLED emitters
 featuring 2,3-indole-annulated naphthalene imide and auxiliary donors.
;
_journal_issue 22
_journal_name_full 'Chemical science'
_journal_page_first 8404
_journal_page_last 8413
_journal_paper_doi 10.1039/d4sc01391c
_journal_volume 15
_journal_year 2024
_chemical_formula_moiety 'C46 H41 N3 O2, C4 H8 O2'
_chemical_formula_sum 'C50 H49 N3 O4'
_chemical_formula_weight 755.92
_space_group_crystal_system monoclinic
_space_group_IT_number 14
_space_group_name_Hall '-P 2ybc'
_space_group_name_H-M_alt 'P 1 21/c 1'
_atom_sites_solution_hydrogens mixed
_atom_sites_solution_primary direct
_atom_sites_solution_secondary difmap
_audit_creation_method SHELXL-2014
_audit_update_record
;
2023-08-25 deposited with the CCDC.	2024-04-30 downloaded from the CCDC.
;
_cell_angle_alpha 90
_cell_angle_beta 104.757(2)
_cell_angle_gamma 90
_cell_formula_units_Z 4
_cell_length_a 16.6094(6)
_cell_length_b 9.5173(3)
_cell_length_c 27.5112(9)
_cell_measurement_reflns_used 4320
_cell_measurement_temperature 296(2)
_cell_measurement_theta_max 68.73
_cell_measurement_theta_min 2.75
_cell_volume 4205.4(2)
_computing_cell_refinement 'Bruker SAINT'
_computing_data_collection 'Bruker APEX2'
_computing_data_reduction 'Bruker SAINT'
_computing_molecular_graphics 'Bruker SHELXTL'
_computing_publication_material 'Bruker SHELXTL'
_computing_structure_refinement 'SHELXL-2014 (Sheldrick, 2014)'
_computing_structure_solution 'SHELXL-2014 (Sheldrick, 2014)'
_diffrn_ambient_temperature 296(2)
_diffrn_measured_fraction_theta_full 0.927
_diffrn_measured_fraction_theta_max 0.915
_diffrn_measurement_device_type 'Bruker APEX-II CCD'
_diffrn_measurement_method '\f and \w scans'
_diffrn_radiation_monochromator graphite
_diffrn_radiation_type CuK\a
_diffrn_radiation_wavelength 1.54178
_diffrn_reflns_av_R_equivalents 0.0717
_diffrn_reflns_av_unetI/netI 0.0618
_diffrn_reflns_Laue_measured_fraction_full 0.927
_diffrn_reflns_Laue_measured_fraction_max 0.915
_diffrn_reflns_limit_h_max 20
_diffrn_reflns_limit_h_min -18
_diffrn_reflns_limit_k_max 11
_diffrn_reflns_limit_k_min -10
_diffrn_reflns_limit_l_max 33
_diffrn_reflns_limit_l_min -30
_diffrn_reflns_number 32567
_diffrn_reflns_point_group_measured_fraction_full 0.927
_diffrn_reflns_point_group_measured_fraction_max 0.915
_diffrn_reflns_theta_full 67.679
_diffrn_reflns_theta_max 68.734
_diffrn_reflns_theta_min 2.751
_diffrn_source 'fine-focus sealed tube'
_exptl_absorpt_coefficient_mu 0.596
_exptl_absorpt_correction_T_max 0.8840
_exptl_absorpt_correction_T_min 0.7010
_exptl_absorpt_correction_type numerical
_exptl_absorpt_process_details sadabs
_exptl_crystal_colour orange
_exptl_crystal_density_diffrn 1.194
_exptl_crystal_density_method 'not measured'
_exptl_crystal_description plate
_exptl_crystal_F_000 1608
_exptl_crystal_size_max 0.641
_exptl_crystal_size_mid 0.298
_exptl_crystal_size_min 0.212
_refine_diff_density_max 0.794
_refine_diff_density_min -0.347
_refine_diff_density_rms 0.047
_refine_ls_extinction_method none
_refine_ls_goodness_of_fit_ref 1.055
_refine_ls_hydrogen_treatment mixed
_refine_ls_matrix_type full
_refine_ls_number_parameters 526
_refine_ls_number_reflns 7120
_refine_ls_number_restraints 3
_refine_ls_restrained_S_all 1.060
_refine_ls_R_factor_all 0.1167
_refine_ls_R_factor_gt 0.0698
_refine_ls_shift/su_max 0.000
_refine_ls_shift/su_mean 0.000
_refine_ls_structure_factor_coef Fsqd
_refine_ls_weighting_details 'w=1/[\s^2^(Fo^2^)+(0.0708P)^2^+3.4237P] where P=(Fo^2^+2Fc^2^)/3'
_refine_ls_weighting_scheme calc
_refine_ls_wR_factor_gt 0.1741
_refine_ls_wR_factor_ref 0.2002
_reflns_Friedel_coverage 0.000
_reflns_number_gt 4320
_reflns_number_total 7120
_reflns_threshold_expression 'I > 2\s(I)'
_cod_data_source_file d4sc01391c2.cif
_cod_data_source_block MMG0153_10B_0m
_cod_depositor_comments 'Adding full bibliography for 1571528--1571532.cif.'
_cod_original_sg_symbol_H-M 'P 21/c'
_cod_database_code 1571529
_shelx_space_group_comment
;
The symmetry employed for this shelxl refinement is uniquely defined
by the following loop, which should always be used as a source of
symmetry information in preference to the above space-group names.
They are only intended as comments.
;
_shelx_estimated_absorpt_t_min 0.701
_shelx_estimated_absorpt_t_max 0.884
_shelxl_version_number 2014-3

loop_
_space_group_symop_operation_xyz
'x, y, z'
'-x, y+1/2, -z+1/2'
'-x, -y, -z'
'x, -y-1/2, z-1/2'

loop_
_atom_site_label
_atom_site_type_symbol
_atom_site_fract_x
_atom_site_fract_y
_atom_site_fract_z
_atom_site_U_iso_or_equiv
_atom_site_adp_type
_atom_site_occupancy
_atom_site_site_symmetry_order
_atom_site_calc_flag
_atom_site_refinement_flags_posn
_atom_site_refinement_flags_adp
_atom_site_refinement_flags_occupancy
_atom_site_disorder_assembly
_atom_site_disorder_group
O1 O 0.79867(13) -0.1523(2) 0.15257(8) 0.0526(6) Uani 1 1 d . . . . .
O2 O 0.53223(15) -0.1412(3) 0.16494(10) 0.0683(7) Uani 1 1 d . . . . .
N1 N 0.94539(15) 0.2293(2) 0.27768(9) 0.0392(6) Uani 1 1 d . . . . .
N2 N 0.66563(15) -0.1472(3) 0.15915(9) 0.0434(6) Uani 1 1 d . . . . .
N3 N 0.87076(17) 0.5972(3) 0.41675(10) 0.0462(7) Uani 1 1 d . . . . .
C1 C 0.93738(19) 0.3253(3) 0.31390(11) 0.0390(7) Uani 1 1 d . . . . .
C2 C 0.9991(2) 0.3966(3) 0.34869(12) 0.0418(8) Uani 1 1 d . . . . .
C3 C 0.9753(2) 0.4844(3) 0.38215(12) 0.0466(8) Uani 1 1 d . . . . .
H3 H 1.0157 0.5315 0.4062 0.056 Uiso 1 1 calc R U . . .
C4 C 0.8915(2) 0.5040(3) 0.38062(12) 0.0433(8) Uani 1 1 d . . . . .
C5 C 0.8297(2) 0.4349(3) 0.34595(11) 0.0420(8) Uani 1 1 d . . . . .
H5 H 0.7740 0.4492 0.3452 0.050 Uiso 1 1 calc R U . . .
C6 C 0.85186(19) 0.3426(3) 0.31183(11) 0.0380(7) Uani 1 1 d . . . . .
C7 C 0.80677(18) 0.2476(3) 0.27387(11) 0.0376(7) Uani 1 1 d . . . . .
C8 C 0.86707(18) 0.1805(3) 0.25401(11) 0.0382(7) Uani 1 1 d . . . . .
C9 C 0.84663(18) 0.0747(3) 0.21800(11) 0.0383(7) Uani 1 1 d . . . . .
H9 H 0.8871 0.0360 0.2041 0.046 Uiso 1 1 calc R U . . .
C10 C 0.76567(18) 0.0285(3) 0.20337(11) 0.0369(7) Uani 1 1 d . . . . .
C11 C 0.70271(18) 0.0912(3) 0.22304(11) 0.0384(7) Uani 1 1 d . . . . .
C12 C 0.62059(19) 0.0377(3) 0.20861(12) 0.0447(8) Uani 1 1 d . . . . .
C13 C 0.5593(2) 0.0978(4) 0.22737(14) 0.0597(10) Uani 1 1 d . . . . .
H13 H 0.5054 0.0620 0.2182 0.072 Uiso 1 1 calc R U . . .
C14 C 0.5775(2) 0.2115(4) 0.25995(15) 0.0623(10) Uani 1 1 d . . . . .
H14 H 0.5353 0.2533 0.2715 0.075 Uiso 1 1 calc R U . . .
C15 C 0.6570(2) 0.2630(4) 0.27531(13) 0.0516(9) Uani 1 1 d . . . . .
H15 H 0.6682 0.3376 0.2978 0.062 Uiso 1 1 calc R U . . .
C16 C 0.72211(18) 0.2043(3) 0.25746(12) 0.0399(7) Uani 1 1 d . . . . .
C17 C 0.74662(19) -0.0944(3) 0.16997(11) 0.0407(7) Uani 1 1 d . . . . .
C18 C 0.6009(2) -0.0872(4) 0.17629(13) 0.0481(8) Uani 1 1 d . . . . .
C19 C 0.6508(2) -0.2823(4) 0.13428(14) 0.0509(9) Uani 1 1 d . . . . .
C20 C 0.6193(2) -0.2885(5) 0.08269(15) 0.0639(10) Uani 1 1 d . . . . .
C21 C 0.6077(3) -0.4239(6) 0.06112(19) 0.0888(15) Uani 1 1 d . . . . .
H21 H 0.5862 -0.4323 0.0266 0.107 Uiso 1 1 calc R U . . .
C22 C 0.6273(3) -0.5436(6) 0.0894(3) 0.1011(18) Uani 1 1 d . . . . .
C23 C 0.6579(3) -0.5300(5) 0.1403(2) 0.0985(16) Uani 1 1 d . . . . .
H23 H 0.6707 -0.6109 0.1597 0.118 Uiso 1 1 calc R U . . .
C24 C 0.6703(2) -0.4015(4) 0.16380(17) 0.0695(11) Uani 1 1 d . . . . .
C25 C 1.0229(2) 0.1744(3) 0.26999(14) 0.0521(9) Uani 1 1 d D . . . .
H25A H 1.0670 0.2410 0.2838 0.063 Uiso 1 1 calc R U . . .
H25B H 1.0177 0.1685 0.2341 0.063 Uiso 1 1 calc R U . . .
C26 C 1.0483(3) 0.0353(5) 0.2924(2) 0.0895(15) Uani 1 1 d D . . . .
H26A H 1.0022 -0.0291 0.2806 0.107 Uiso 1 1 calc R U . . .
H26B H 1.0942 0.0019 0.2797 0.107 Uiso 1 1 calc R U . . .
C27 C 1.0723(4) 0.0281(5) 0.3444(2) 0.123(2) Uani 1 1 d D . . . .
H27A H 1.0255 0.0551 0.3575 0.147 Uiso 1 1 calc R U . . .
H27B H 1.1167 0.0952 0.3568 0.147 Uiso 1 1 calc R U . . .
C28 C 1.1032(5) -0.1230(5) 0.3652(2) 0.140(3) Uani 1 1 d D . . . .
H28A H 1.0613 -0.1914 0.3510 0.210 Uiso 1 1 calc R U . . .
H28B H 1.1134 -0.1237 0.4011 0.210 Uiso 1 1 calc R U . . .
H28C H 1.1537 -0.1456 0.3560 0.210 Uiso 1 1 calc R U . . .
C29 C 0.5979(3) -0.1575(6) 0.05181(16) 0.0927(15) Uani 1 1 d . . . . .
H29A H 0.5531 -0.1095 0.0610 0.139 Uiso 1 1 calc R U . . .
H29B H 0.5811 -0.1819 0.0168 0.139 Uiso 1 1 calc R U . . .
H29C H 0.6457 -0.0972 0.0578 0.139 Uiso 1 1 calc R U . . .
C30 C 0.6134(4) -0.6865(6) 0.0633(3) 0.176(4) Uani 1 1 d . . . . .
H30A H 0.6604 -0.7461 0.0769 0.264 Uiso 1 1 calc R U . . .
H30B H 0.6071 -0.6742 0.0279 0.264 Uiso 1 1 calc R U . . .
H30C H 0.5640 -0.7288 0.0688 0.264 Uiso 1 1 calc R U . . .
C31 C 0.7033(3) -0.3914(5) 0.22007(18) 0.1013(16) Uani 1 1 d . . . . .
H31A H 0.6604 -0.3565 0.2345 0.152 Uiso 1 1 calc R U . . .
H31B H 0.7500 -0.3284 0.2280 0.152 Uiso 1 1 calc R U . . .
H31C H 0.7206 -0.4827 0.2335 0.152 Uiso 1 1 calc R U . . .
C32 C 0.85296(19) 0.5417(3) 0.46019(11) 0.0413(7) Uani 1 1 d . . . . .
C33 C 0.8483(2) 0.3977(3) 0.46681(13) 0.0568(9) Uani 1 1 d . . . . .
H33 H 0.8592 0.3367 0.4429 0.068 Uiso 1 1 calc R U . . .
C34 C 0.8275(3) 0.3445(4) 0.50850(14) 0.0650(11) Uani 1 1 d . . . . .
H34 H 0.8246 0.2477 0.5125 0.078 Uiso 1 1 calc R U . . .
C35 C 0.8113(2) 0.4320(4) 0.54398(14) 0.0625(10) Uani 1 1 d . . . . .
H35 H 0.7960 0.3956 0.5717 0.075 Uiso 1 1 calc R U . . .
C36 C 0.8178(2) 0.5750(4) 0.53835(12) 0.0531(9) Uani 1 1 d . . . . .
H36 H 0.8076 0.6344 0.5629 0.064 Uiso 1 1 calc R U . . .
C37 C 0.83918(19) 0.6330(3) 0.49714(11) 0.0411(7) Uani 1 1 d . . . . .
C38 C 0.8553(2) 0.7901(3) 0.49457(12) 0.0511(9) Uani 1 1 d . . . . .
C39 C 0.8449(2) 0.8353(3) 0.44020(12) 0.0473(8) Uani 1 1 d . . . . .
C40 C 0.8299(3) 0.9732(4) 0.42539(15) 0.0768(13) Uani 1 1 d . . . . .
H40 H 0.8221 1.0386 0.4489 0.092 Uiso 1 1 calc R U . . .
C41 C 0.8258(3) 1.0181(4) 0.37765(16) 0.0951(16) Uani 1 1 d . . . . .
H41 H 0.8164 1.1123 0.3692 0.114 Uiso 1 1 calc R U . . .
C42 C 0.8359(3) 0.9224(4) 0.34244(16) 0.0816(13) Uani 1 1 d . . . . .
H42 H 0.8327 0.9516 0.3097 0.098 Uiso 1 1 calc R U . . .
C43 C 0.8507(2) 0.7845(4) 0.35516(13) 0.0584(10) Uani 1 1 d . . . . .
H43 H 0.8576 0.7202 0.3311 0.070 Uiso 1 1 calc R U . . .
C44 C 0.85566(19) 0.7387(3) 0.40440(12) 0.0423(8) Uani 1 1 d . . . . .
C45 C 0.7964(3) 0.8738(4) 0.51834(17) 0.0948(16) Uani 1 1 d . . . . .
H45A H 0.8077 0.9723 0.5167 0.142 Uiso 1 1 calc R U . . .
H45B H 0.8048 0.8462 0.5528 0.142 Uiso 1 1 calc R U . . .
H45C H 0.7398 0.8551 0.5004 0.142 Uiso 1 1 calc R U . . .
C46 C 0.9463(3) 0.8179(5) 0.52264(16) 0.0896(15) Uani 1 1 d . . . . .
H46A H 0.9824 0.7675 0.5065 0.134 Uiso 1 1 calc R U . . .
H46B H 0.9557 0.7868 0.5568 0.134 Uiso 1 1 calc R U . . .
H46C H 0.9577 0.9167 0.5221 0.134 Uiso 1 1 calc R U . . .
H2 H 1.0549(18) 0.382(3) 0.3513(10) 0.033(8) Uiso 1 1 d . . . . .
O51 O 0.6043(3) 0.7390(8) 0.39453(19) 0.1478(18) Uani 1 1 d . . . . .
O52 O 0.6477(2) 0.5946(6) 0.34372(19) 0.162(2) Uani 1 1 d . . . . .
C51 C 0.5887(5) 0.9882(11) 0.3863(4) 0.211(4) Uani 1 1 d . . . . .
H51A H 0.6398 1.0364 0.4013 0.317 Uiso 1 1 calc R U . . .
H51B H 0.5611 0.9644 0.4119 0.317 Uiso 1 1 calc R U . . .
H51C H 0.5533 1.0480 0.3618 0.317 Uiso 1 1 calc R U . . .
C52 C 0.6074(6) 0.8555(12) 0.3610(3) 0.179(3) Uani 1 1 d . . . . .
H52A H 0.5666 0.8423 0.3292 0.214 Uiso 1 1 calc R U . . .
H52B H 0.6621 0.8615 0.3547 0.214 Uiso 1 1 calc R U . . .
C54 C 0.6274(3) 0.6088(11) 0.3833(3) 0.139(3) Uani 1 1 d . . . . .
C56 C 0.6238(4) 0.5000(10) 0.4202(3) 0.165(3) Uani 1 1 d . . . . .
H56A H 0.6221 0.4092 0.4048 0.248 Uiso 1 1 calc R U . . .
H56B H 0.5746 0.5130 0.4320 0.248 Uiso 1 1 calc R U . . .
H56C H 0.6722 0.5064 0.4480 0.248 Uiso 1 1 calc R U . . .

loop_
_atom_site_aniso_label
_atom_site_aniso_U_11
_atom_site_aniso_U_22
_atom_site_aniso_U_33
_atom_site_aniso_U_23
_atom_site_aniso_U_13
_atom_site_aniso_U_12
O1 0.0475(14) 0.0616(15) 0.0524(15) -0.0143(12) 0.0197(11) -0.0020(11)
O2 0.0443(15) 0.0781(18) 0.0852(19) -0.0183(15) 0.0212(13) -0.0140(13)
N1 0.0403(15) 0.0395(14) 0.0400(16) -0.0038(12) 0.0142(12) 0.0003(11)
N2 0.0396(16) 0.0483(15) 0.0427(16) -0.0025(13) 0.0111(12) -0.0027(12)
N3 0.0705(19) 0.0358(14) 0.0373(16) 0.0024(12) 0.0230(13) 0.0050(13)
C1 0.047(2) 0.0378(17) 0.0355(18) 0.0070(14) 0.0167(14) 0.0032(14)
C2 0.042(2) 0.0442(18) 0.040(2) -0.0004(15) 0.0118(15) -0.0033(15)
C3 0.056(2) 0.0433(18) 0.040(2) 0.0009(15) 0.0103(16) -0.0037(16)
C4 0.060(2) 0.0346(16) 0.0378(19) 0.0024(14) 0.0176(16) 0.0029(15)
C5 0.050(2) 0.0396(17) 0.0396(19) 0.0037(15) 0.0181(15) 0.0057(15)
C6 0.0479(19) 0.0366(16) 0.0326(18) 0.0068(14) 0.0157(14) 0.0027(14)
C7 0.0435(18) 0.0357(16) 0.0351(18) 0.0040(14) 0.0130(14) 0.0013(14)
C8 0.0417(19) 0.0366(16) 0.0391(19) 0.0051(14) 0.0155(14) 0.0013(14)
C9 0.0414(19) 0.0399(17) 0.0379(18) 0.0028(14) 0.0180(14) 0.0009(14)
C10 0.0391(18) 0.0416(17) 0.0303(17) 0.0031(14) 0.0093(13) -0.0006(14)
C11 0.0387(18) 0.0413(17) 0.0372(18) 0.0072(14) 0.0136(14) 0.0052(14)
C12 0.0403(19) 0.0487(19) 0.047(2) 0.0020(16) 0.0142(15) 0.0034(15)
C13 0.041(2) 0.069(2) 0.071(3) -0.005(2) 0.0168(18) 0.0003(18)
C14 0.049(2) 0.071(2) 0.073(3) -0.012(2) 0.0270(19) 0.0083(19)
C15 0.048(2) 0.053(2) 0.056(2) -0.0053(17) 0.0175(16) 0.0039(16)
C16 0.0402(18) 0.0405(17) 0.0417(19) 0.0054(15) 0.0152(14) 0.0059(14)
C17 0.0410(19) 0.0477(18) 0.0344(18) 0.0045(15) 0.0114(14) 0.0007(15)
C18 0.040(2) 0.054(2) 0.050(2) 0.0043(17) 0.0120(16) -0.0009(16)
C19 0.042(2) 0.056(2) 0.054(2) -0.0145(18) 0.0112(16) -0.0084(16)
C20 0.049(2) 0.086(3) 0.057(3) -0.014(2) 0.0147(18) -0.014(2)
C21 0.059(3) 0.124(4) 0.082(3) -0.049(3) 0.016(2) -0.020(3)
C22 0.079(3) 0.082(4) 0.142(5) -0.044(4) 0.025(3) -0.010(3)
C23 0.091(4) 0.062(3) 0.137(5) -0.016(3) 0.017(3) -0.005(3)
C24 0.069(3) 0.050(2) 0.087(3) -0.001(2) 0.014(2) -0.0022(19)
C25 0.0407(19) 0.053(2) 0.064(2) -0.0108(18) 0.0168(16) 0.0014(16)
C26 0.070(3) 0.074(3) 0.113(4) -0.002(3) 0.001(3) 0.013(2)
C27 0.183(6) 0.087(4) 0.085(4) -0.001(3) 0.009(4) -0.009(4)
C28 0.231(7) 0.072(3) 0.086(4) 0.012(3) -0.019(4) 0.004(4)
C29 0.085(3) 0.135(4) 0.054(3) 0.003(3) 0.009(2) -0.011(3)
C30 0.144(6) 0.119(5) 0.256(9) -0.120(6) 0.033(6) -0.013(4)
C31 0.134(4) 0.078(3) 0.081(4) 0.026(3) 0.007(3) 0.001(3)
C32 0.051(2) 0.0382(17) 0.0347(19) 0.0041(14) 0.0103(14) 0.0001(14)
C33 0.089(3) 0.0388(18) 0.046(2) 0.0014(16) 0.0222(19) 0.0005(18)
C34 0.103(3) 0.0395(19) 0.055(3) 0.0087(18) 0.024(2) -0.0076(19)
C35 0.087(3) 0.059(2) 0.046(2) 0.0095(19) 0.024(2) -0.012(2)
C36 0.069(2) 0.055(2) 0.038(2) 0.0008(16) 0.0183(17) -0.0034(17)
C37 0.0476(19) 0.0397(17) 0.0351(19) 0.0008(14) 0.0088(14) -0.0023(14)
C38 0.074(2) 0.0436(18) 0.036(2) -0.0004(15) 0.0153(17) -0.0033(17)
C39 0.063(2) 0.0355(17) 0.044(2) 0.0000(15) 0.0151(16) -0.0007(15)
C40 0.134(4) 0.041(2) 0.059(3) -0.0005(19) 0.033(3) 0.012(2)
C41 0.185(5) 0.043(2) 0.061(3) 0.018(2) 0.038(3) 0.018(3)
C42 0.140(4) 0.057(2) 0.052(3) 0.018(2) 0.032(3) 0.008(2)
C43 0.087(3) 0.047(2) 0.047(2) 0.0059(17) 0.0279(19) 0.0053(18)
C44 0.052(2) 0.0358(17) 0.0395(19) 0.0065(14) 0.0126(15) 0.0007(14)
C45 0.169(5) 0.055(2) 0.083(3) -0.001(2) 0.073(3) 0.018(3)
C46 0.104(4) 0.080(3) 0.066(3) 0.012(2) -0.014(2) -0.040(3)
O51 0.111(3) 0.217(6) 0.117(4) -0.036(4) 0.034(3) 0.018(4)
O52 0.093(3) 0.253(6) 0.145(4) -0.075(4) 0.037(3) -0.002(3)
C51 0.148(7) 0.253(11) 0.249(11) 0.009(9) 0.079(7) 0.055(7)
C52 0.154(7) 0.242(11) 0.145(8) 0.001(8) 0.046(6) -0.002(7)
C54 0.055(3) 0.231(10) 0.125(6) -0.084(7) 0.013(4) 0.004(4)
C56 0.112(5) 0.244(10) 0.129(6) -0.017(7) 0.012(5) -0.025(6)

loop_
_atom_type_symbol
_atom_type_description
_atom_type_scat_dispersion_real
_atom_type_scat_dispersion_imag
_atom_type_scat_source
C C 0.0181 0.0091 'International Tables Vol C Tables 4.2.6.8 and 6.1.1.4'
H H 0.0000 0.0000 'International Tables Vol C Tables 4.2.6.8 and 6.1.1.4'
N N 0.0311 0.0180 'International Tables Vol C Tables 4.2.6.8 and 6.1.1.4'
O O 0.0492 0.0322 'International Tables Vol C Tables 4.2.6.8 and 6.1.1.4'

loop_
_geom_angle_atom_site_label_1
_geom_angle_atom_site_label_2
_geom_angle_atom_site_label_3
_geom_angle
_geom_angle_site_symmetry_1
_geom_angle_site_symmetry_3
_geom_angle_publ_flag
C8 N1 C1 108.1(2) . . ?
C8 N1 C25 125.1(3) . . ?
C1 N1 C25 126.4(3) . . ?
C17 N2 C18 124.3(3) . . ?
C17 N2 C19 117.3(2) . . ?
C18 N2 C19 117.9(3) . . ?
C44 N3 C32 120.4(3) . . ?
C44 N3 C4 119.1(2) . . ?
C32 N3 C4 119.7(2) . . ?
N1 C1 C2 129.1(3) . . ?
N1 C1 C6 109.1(3) . . ?
C2 C1 C6 121.8(3) . . ?
C3 C2 C1 118.1(3) . . ?
C3 C2 H2 119.7(17) . . ?
C1 C2 H2 122.0(17) . . ?
C2 C3 C4 121.1(3) . . ?
C2 C3 H3 119.4 . . ?
C4 C3 H3 119.4 . . ?
C5 C4 C3 121.2(3) . . ?
C5 C4 N3 120.4(3) . . ?
C3 C4 N3 118.3(3) . . ?
C4 C5 C6 119.2(3) . . ?
C4 C5 H5 120.4 . . ?
C6 C5 H5 120.4 . . ?
C5 C6 C1 118.5(3) . . ?
C5 C6 C7 134.7(3) . . ?
C1 C6 C7 106.7(3) . . ?
C8 C7 C16 119.2(3) . . ?
C8 C7 C6 106.0(3) . . ?
C16 C7 C6 134.5(3) . . ?
N1 C8 C9 127.5(3) . . ?
N1 C8 C7 110.0(3) . . ?
C9 C8 C7 122.3(3) . . ?
C10 C9 C8 118.9(3) . . ?
C10 C9 H9 120.6 . . ?
C8 C9 H9 120.6 . . ?
C9 C10 C11 120.8(3) . . ?
C9 C10 C17 118.4(3) . . ?
C11 C10 C17 120.5(3) . . ?
C16 C11 C12 120.0(3) . . ?
C16 C11 C10 120.6(3) . . ?
C12 C11 C10 119.4(3) . . ?
C13 C12 C11 119.8(3) . . ?
C13 C12 C18 119.3(3) . . ?
C11 C12 C18 120.8(3) . . ?
C12 C13 C14 120.3(3) . . ?
C12 C13 H13 119.8 . . ?
C14 C13 H13 119.8 . . ?
C15 C14 C13 120.8(3) . . ?
C15 C14 H14 119.6 . . ?
C13 C14 H14 119.6 . . ?
C14 C15 C16 121.0(3) . . ?
C14 C15 H15 119.5 . . ?
C16 C15 H15 119.5 . . ?
C15 C16 C11 118.0(3) . . ?
C15 C16 C7 123.9(3) . . ?
C11 C16 C7 118.1(3) . . ?
O1 C17 N2 119.7(3) . . ?
O1 C17 C10 122.8(3) . . ?
N2 C17 C10 117.5(3) . . ?
O2 C18 N2 119.4(3) . . ?
O2 C18 C12 123.2(3) . . ?
N2 C18 C12 117.4(3) . . ?
C20 C19 C24 122.6(4) . . ?
C20 C19 N2 119.8(3) . . ?
C24 C19 N2 117.7(3) . . ?
C19 C20 C21 116.4(4) . . ?
C19 C20 C29 121.3(4) . . ?
C21 C20 C29 122.3(4) . . ?
C22 C21 C20 122.2(5) . . ?
C22 C21 H21 118.9 . . ?
C20 C21 H21 118.9 . . ?
C23 C22 C21 118.3(5) . . ?
C23 C22 C30 122.5(6) . . ?
C21 C22 C30 119.2(6) . . ?
C22 C23 C24 122.5(5) . . ?
C22 C23 H23 118.7 . . ?
C24 C23 H23 118.7 . . ?
C23 C24 C19 117.9(4) . . ?
C23 C24 C31 120.8(4) . . ?
C19 C24 C31 121.3(4) . . ?
N1 C25 C26 115.5(3) . . ?
N1 C25 H25A 108.4 . . ?
C26 C25 H25A 108.4 . . ?
N1 C25 H25B 108.4 . . ?
C26 C25 H25B 108.4 . . ?
H25A C25 H25B 107.5 . . ?
C27 C26 C25 116.9(4) . . ?
C27 C26 H26A 108.1 . . ?
C25 C26 H26A 108.1 . . ?
C27 C26 H26B 108.1 . . ?
C25 C26 H26B 108.1 . . ?
H26A C26 H26B 107.3 . . ?
C26 C27 C28 113.5(5) . . ?
C26 C27 H27A 108.9 . . ?
C28 C27 H27A 108.9 . . ?
C26 C27 H27B 108.9 . . ?
C28 C27 H27B 108.9 . . ?
H27A C27 H27B 107.7 . . ?
C27 C28 H28A 109.5 . . ?
C27 C28 H28B 109.5 . . ?
H28A C28 H28B 109.5 . . ?
C27 C28 H28C 109.5 . . ?
H28A C28 H28C 109.5 . . ?
H28B C28 H28C 109.5 . . ?
C20 C29 H29A 109.5 . . ?
C20 C29 H29B 109.5 . . ?
H29A C29 H29B 109.5 . . ?
C20 C29 H29C 109.5 . . ?
H29A C29 H29C 109.5 . . ?
H29B C29 H29C 109.5 . . ?
C22 C30 H30A 109.5 . . ?
C22 C30 H30B 109.5 . . ?
H30A C30 H30B 109.5 . . ?
C22 C30 H30C 109.5 . . ?
H30A C30 H30C 109.5 . . ?
H30B C30 H30C 109.5 . . ?
C24 C31 H31A 109.5 . . ?
C24 C31 H31B 109.5 . . ?
H31A C31 H31B 109.5 . . ?
C24 C31 H31C 109.5 . . ?
H31A C31 H31C 109.5 . . ?
H31B C31 H31C 109.5 . . ?
C33 C32 C37 119.5(3) . . ?
C33 C32 N3 120.9(3) . . ?
C37 C32 N3 119.6(3) . . ?
C34 C33 C32 120.5(3) . . ?
C34 C33 H33 119.7 . . ?
C32 C33 H33 119.7 . . ?
C35 C34 C33 120.6(3) . . ?
C35 C34 H34 119.7 . . ?
C33 C34 H34 119.7 . . ?
C34 C35 C36 119.2(3) . . ?
C34 C35 H35 120.4 . . ?
C36 C35 H35 120.4 . . ?
C35 C36 C37 122.0(3) . . ?
C35 C36 H36 119.0 . . ?
C37 C36 H36 119.0 . . ?
C36 C37 C32 118.1(3) . . ?
C36 C37 C38 120.9(3) . . ?
C32 C37 C38 120.8(3) . . ?
C39 C38 C37 110.2(3) . . ?
C39 C38 C45 110.4(3) . . ?
C37 C38 C45 110.6(3) . . ?
C39 C38 C46 107.2(3) . . ?
C37 C38 C46 107.9(3) . . ?
C45 C38 C46 110.5(4) . . ?
C40 C39 C44 117.8(3) . . ?
C40 C39 C38 121.7(3) . . ?
C44 C39 C38 120.4(3) . . ?
C41 C40 C39 122.9(4) . . ?
C41 C40 H40 118.6 . . ?
C39 C40 H40 118.6 . . ?
C40 C41 C42 119.1(4) . . ?
C40 C41 H41 120.4 . . ?
C42 C41 H41 120.4 . . ?
C43 C42 C41 120.3(4) . . ?
C43 C42 H42 119.9 . . ?
C41 C42 H42 119.9 . . ?
C42 C43 C44 120.5(3) . . ?
C42 C43 H43 119.7 . . ?
C44 C43 H43 119.7 . . ?
C39 C44 N3 120.8(3) . . ?
C39 C44 C43 119.4(3) . . ?
N3 C44 C43 119.8(3) . . ?
C38 C45 H45A 109.5 . . ?
C38 C45 H45B 109.5 . . ?
H45A C45 H45B 109.5 . . ?
C38 C45 H45C 109.5 . . ?
H45A C45 H45C 109.5 . . ?
H45B C45 H45C 109.5 . . ?
C38 C46 H46A 109.5 . . ?
C38 C46 H46B 109.5 . . ?
H46A C46 H46B 109.5 . . ?
C38 C46 H46C 109.5 . . ?
H46A C46 H46C 109.5 . . ?
H46B C46 H46C 109.5 . . ?
C54 O51 C52 119.7(7) . . ?
C52 C51 H51A 109.5 . . ?
C52 C51 H51B 109.5 . . ?
H51A C51 H51B 109.5 . . ?
C52 C51 H51C 109.5 . . ?
H51A C51 H51C 109.5 . . ?
H51B C51 H51C 109.5 . . ?
O51 C52 C51 107.5(8) . . ?
O51 C52 H52A 110.2 . . ?
C51 C52 H52A 110.2 . . ?
O51 C52 H52B 110.2 . . ?
C51 C52 H52B 110.2 . . ?
H52A C52 H52B 108.5 . . ?
O52 C54 O51 117.4(10) . . ?
O52 C54 C56 127.4(9) . . ?
O51 C54 C56 115.2(7) . . ?
C54 C56 H56A 109.5 . . ?
C54 C56 H56B 109.5 . . ?
H56A C56 H56B 109.5 . . ?
C54 C56 H56C 109.5 . . ?
H56A C56 H56C 109.5 . . ?
H56B C56 H56C 109.5 . . ?

loop_
_geom_bond_atom_site_label_1
_geom_bond_atom_site_label_2
_geom_bond_distance
_geom_bond_site_symmetry_2
_geom_bond_publ_flag
O1 C17 1.221(3) . ?
O2 C18 1.216(4) . ?
N1 C8 1.379(4) . ?
N1 C1 1.383(4) . ?
N1 C25 1.455(4) . ?
N2 C17 1.395(4) . ?
N2 C18 1.402(4) . ?
N2 C19 1.448(4) . ?
N3 C44 1.396(4) . ?
N3 C32 1.405(4) . ?
N3 C4 1.438(4) . ?
C1 C2 1.388(4) . ?
C1 C6 1.417(4) . ?
C2 C3 1.374(4) . ?
C2 H2 0.92(3) . ?
C3 C4 1.394(4) . ?
C3 H3 0.9300 . ?
C4 C5 1.377(4) . ?
C5 C6 1.401(4) . ?
C5 H5 0.9300 . ?
C6 C7 1.439(4) . ?
C7 C8 1.410(4) . ?
C7 C16 1.424(4) . ?
C8 C9 1.392(4) . ?
C9 C10 1.374(4) . ?
C9 H9 0.9300 . ?
C10 C11 1.425(4) . ?
C10 C17 1.472(4) . ?
C11 C16 1.416(4) . ?
C11 C12 1.415(4) . ?
C12 C13 1.378(4) . ?
C12 C18 1.470(5) . ?
C13 C14 1.389(5) . ?
C13 H13 0.9300 . ?
C14 C15 1.369(5) . ?
C14 H14 0.9300 . ?
C15 C16 1.412(4) . ?
C15 H15 0.9300 . ?
C19 C20 1.383(5) . ?
C19 C24 1.384(5) . ?
C20 C21 1.411(6) . ?
C20 C29 1.500(6) . ?
C21 C22 1.372(7) . ?
C21 H21 0.9300 . ?
C22 C23 1.368(7) . ?
C22 C30 1.527(7) . ?
C23 C24 1.375(6) . ?
C23 H23 0.9300 . ?
C24 C31 1.508(6) . ?
C25 C26 1.475(5) . ?
C25 H25A 0.9700 . ?
C25 H25B 0.9700 . ?
C26 C27 1.386(6) . ?
C26 H26A 0.9700 . ?
C26 H26B 0.9700 . ?
C27 C28 1.584(6) . ?
C27 H27A 0.9700 . ?
C27 H27B 0.9700 . ?
C28 H28A 0.9600 . ?
C28 H28B 0.9600 . ?
C28 H28C 0.9600 . ?
C29 H29A 0.9600 . ?
C29 H29B 0.9600 . ?
C29 H29C 0.9600 . ?
C30 H30A 0.9600 . ?
C30 H30B 0.9600 . ?
C30 H30C 0.9600 . ?
C31 H31A 0.9600 . ?
C31 H31B 0.9600 . ?
C31 H31C 0.9600 . ?
C32 C33 1.387(4) . ?
C32 C37 1.399(4) . ?
C33 C34 1.376(5) . ?
C33 H33 0.9300 . ?
C34 C35 1.361(5) . ?
C34 H34 0.9300 . ?
C35 C36 1.377(5) . ?
C35 H35 0.9300 . ?
C36 C37 1.386(4) . ?
C36 H36 0.9300 . ?
C37 C38 1.524(4) . ?
C38 C39 1.523(4) . ?
C38 C45 1.531(5) . ?
C38 C46 1.535(5) . ?
C39 C40 1.378(5) . ?
C39 C44 1.391(4) . ?
C40 C41 1.366(5) . ?
C40 H40 0.9300 . ?
C41 C42 1.371(6) . ?
C41 H41 0.9300 . ?
C42 C43 1.364(5) . ?
C42 H42 0.9300 . ?
C43 C44 1.405(4) . ?
C43 H43 0.9300 . ?
C45 H45A 0.9600 . ?
C45 H45B 0.9600 . ?
C45 H45C 0.9600 . ?
C46 H46A 0.9600 . ?
C46 H46B 0.9600 . ?
C46 H46C 0.9600 . ?
O51 C54 1.356(8) . ?
O51 C52 1.451(9) . ?
O52 C54 1.227(7) . ?
C51 C52 1.512(11) . ?
C51 H51A 0.9600 . ?
C51 H51B 0.9600 . ?
C51 H51C 0.9600 . ?
C52 H52A 0.9700 . ?
C52 H52B 0.9700 . ?
C54 C56 1.461(10) . ?
C56 H56A 0.9600 . ?
C56 H56B 0.9600 . ?
C56 H56C 0.9600 . ?

loop_
_geom_hbond_atom_site_label_D
_geom_hbond_atom_site_label_H
_geom_hbond_atom_site_label_A
_geom_hbond_distance_DH
_geom_hbond_distance_HA
_geom_hbond_distance_DA
_geom_hbond_angle_DHA
_geom_hbond_site_symmetry_A
C2 H2 O1 0.92(3) 2.48(3) 3.401(4) 173(2) 2_755
C5 H5 O52 0.93 2.50 3.370(5) 154.9 .
C5 H5 O52 0.93 2.50 3.370(5) 154.9 .
C2 H2 O1 0.92(3) 2.48(3) 3.401(4) 173(2) 2_755

loop_
_geom_torsion_atom_site_label_1
_geom_torsion_atom_site_label_2
_geom_torsion_atom_site_label_3
_geom_torsion_atom_site_label_4
_geom_torsion
_geom_torsion_site_symmetry_1
_geom_torsion_site_symmetry_2
_geom_torsion_site_symmetry_3
_geom_torsion_site_symmetry_4
_geom_torsion_publ_flag
C8 N1 C1 C2 176.5(3) . . . . ?
C25 N1 C1 C2 4.0(5) . . . . ?
C8 N1 C1 C6 -2.5(3) . . . . ?
C25 N1 C1 C6 -175.0(3) . . . . ?
N1 C1 C2 C3 -178.0(3) . . . . ?
C6 C1 C2 C3 0.9(4) . . . . ?
C1 C2 C3 C4 -1.4(5) . . . . ?
C2 C3 C4 C5 0.8(5) . . . . ?
C2 C3 C4 N3 179.9(3) . . . . ?
C44 N3 C4 C5 -89.3(4) . . . . ?
C32 N3 C4 C5 80.6(4) . . . . ?
C44 N3 C4 C3 91.6(4) . . . . ?
C32 N3 C4 C3 -98.5(3) . . . . ?
C3 C4 C5 C6 0.3(4) . . . . ?
N3 C4 C5 C6 -178.7(3) . . . . ?
C4 C5 C6 C1 -0.8(4) . . . . ?
C4 C5 C6 C7 174.9(3) . . . . ?
N1 C1 C6 C5 179.3(3) . . . . ?
C2 C1 C6 C5 0.2(4) . . . . ?
N1 C1 C6 C7 2.5(3) . . . . ?
C2 C1 C6 C7 -176.6(3) . . . . ?
C5 C6 C7 C8 -177.6(3) . . . . ?
C1 C6 C7 C8 -1.5(3) . . . . ?
C5 C6 C7 C16 -3.7(6) . . . . ?
C1 C6 C7 C16 172.4(3) . . . . ?
C1 N1 C8 C9 -174.5(3) . . . . ?
C25 N1 C8 C9 -1.9(5) . . . . ?
C1 N1 C8 C7 1.6(3) . . . . ?
C25 N1 C8 C7 174.2(3) . . . . ?
C16 C7 C8 N1 -175.0(2) . . . . ?
C6 C7 C8 N1 0.0(3) . . . . ?
C16 C7 C8 C9 1.3(4) . . . . ?
C6 C7 C8 C9 176.3(3) . . . . ?
N1 C8 C9 C10 171.8(3) . . . . ?
C7 C8 C9 C10 -3.8(4) . . . . ?
C8 C9 C10 C11 2.5(4) . . . . ?
C8 C9 C10 C17 -172.8(3) . . . . ?
C9 C10 C11 C16 1.1(4) . . . . ?
C17 C10 C11 C16 176.3(3) . . . . ?
C9 C10 C11 C12 -177.7(3) . . . . ?
C17 C10 C11 C12 -2.5(4) . . . . ?
C16 C11 C12 C13 1.3(5) . . . . ?
C10 C11 C12 C13 -179.9(3) . . . . ?
C16 C11 C12 C18 -174.8(3) . . . . ?
C10 C11 C12 C18 4.0(4) . . . . ?
C11 C12 C13 C14 0.7(5) . . . . ?
C18 C12 C13 C14 176.8(3) . . . . ?
C12 C13 C14 C15 -2.2(6) . . . . ?
C13 C14 C15 C16 1.7(6) . . . . ?
C14 C15 C16 C11 0.3(5) . . . . ?
C14 C15 C16 C7 -176.5(3) . . . . ?
C12 C11 C16 C15 -1.7(4) . . . . ?
C10 C11 C16 C15 179.5(3) . . . . ?
C12 C11 C16 C7 175.2(3) . . . . ?
C10 C11 C16 C7 -3.6(4) . . . . ?
C8 C7 C16 C15 179.2(3) . . . . ?
C6 C7 C16 C15 5.9(5) . . . . ?
C8 C7 C16 C11 2.4(4) . . . . ?
C6 C7 C16 C11 -170.9(3) . . . . ?
C18 N2 C17 O1 -178.6(3) . . . . ?
C19 N2 C17 O1 9.9(4) . . . . ?
C18 N2 C17 C10 2.8(4) . . . . ?
C19 N2 C17 C10 -168.7(3) . . . . ?
C9 C10 C17 O1 -4.1(4) . . . . ?
C11 C10 C17 O1 -179.4(3) . . . . ?
C9 C10 C17 N2 174.5(3) . . . . ?
C11 C10 C17 N2 -0.8(4) . . . . ?
C17 N2 C18 O2 -179.8(3) . . . . ?
C19 N2 C18 O2 -8.3(5) . . . . ?
C17 N2 C18 C12 -1.3(4) . . . . ?
C19 N2 C18 C12 170.2(3) . . . . ?
C13 C12 C18 O2 0.1(5) . . . . ?
C11 C12 C18 O2 176.2(3) . . . . ?
C13 C12 C18 N2 -178.3(3) . . . . ?
C11 C12 C18 N2 -2.2(4) . . . . ?
C17 N2 C19 C20 -97.4(4) . . . . ?
C18 N2 C19 C20 90.6(4) . . . . ?
C17 N2 C19 C24 81.8(4) . . . . ?
C18 N2 C19 C24 -90.3(4) . . . . ?
C24 C19 C20 C21 0.0(5) . . . . ?
N2 C19 C20 C21 179.1(3) . . . . ?
C24 C19 C20 C29 179.3(4) . . . . ?
N2 C19 C20 C29 -1.6(5) . . . . ?
C19 C20 C21 C22 -0.6(6) . . . . ?
C29 C20 C21 C22 -179.9(4) . . . . ?
C20 C21 C22 C23 0.9(7) . . . . ?
C20 C21 C22 C30 -179.7(4) . . . . ?
C21 C22 C23 C24 -0.6(8) . . . . ?
C30 C22 C23 C24 -180.0(5) . . . . ?
C22 C23 C24 C19 0.0(7) . . . . ?
C22 C23 C24 C31 179.3(5) . . . . ?
C20 C19 C24 C23 0.3(6) . . . . ?
N2 C19 C24 C23 -178.8(4) . . . . ?
C20 C19 C24 C31 -179.0(4) . . . . ?
N2 C19 C24 C31 1.9(6) . . . . ?
C8 N1 C25 C26 -72.9(4) . . . . ?
C1 N1 C25 C26 98.4(4) . . . . ?
N1 C25 C26 C27 -68.5(6) . . . . ?
C25 C26 C27 C28 -176.8(5) . . . . ?
C44 N3 C32 C33 164.3(3) . . . . ?
C4 N3 C32 C33 -5.4(5) . . . . ?
C44 N3 C32 C37 -15.2(4) . . . . ?
C4 N3 C32 C37 175.1(3) . . . . ?
C37 C32 C33 C34 2.1(5) . . . . ?
N3 C32 C33 C34 -177.4(3) . . . . ?
C32 C33 C34 C35 0.0(6) . . . . ?
C33 C34 C35 C36 -1.6(6) . . . . ?
C34 C35 C36 C37 1.1(6) . . . . ?
C35 C36 C37 C32 1.0(5) . . . . ?
C35 C36 C37 C38 -173.2(3) . . . . ?
C33 C32 C37 C36 -2.6(5) . . . . ?
N3 C32 C37 C36 177.0(3) . . . . ?
C33 C32 C37 C38 171.7(3) . . . . ?
N3 C32 C37 C38 -8.8(4) . . . . ?
C36 C37 C38 C39 -158.6(3) . . . . ?
C32 C37 C38 C39 27.3(4) . . . . ?
C36 C37 C38 C45 -36.3(5) . . . . ?
C32 C37 C38 C45 149.6(3) . . . . ?
C36 C37 C38 C46 84.6(4) . . . . ?
C32 C37 C38 C46 -89.5(4) . . . . ?
C37 C38 C39 C40 159.2(3) . . . . ?
C45 C38 C39 C40 36.8(5) . . . . ?
C46 C38 C39 C40 -83.6(4) . . . . ?
C37 C38 C39 C44 -25.0(4) . . . . ?
C45 C38 C39 C44 -147.4(3) . . . . ?
C46 C38 C39 C44 92.2(4) . . . . ?
C44 C39 C40 C41 -0.5(7) . . . . ?
C38 C39 C40 C41 175.5(4) . . . . ?
C39 C40 C41 C42 0.9(8) . . . . ?
C40 C41 C42 C43 -0.7(8) . . . . ?
C41 C42 C43 C44 0.1(7) . . . . ?
C40 C39 C44 N3 -179.8(3) . . . . ?
C38 C39 C44 N3 4.2(5) . . . . ?
C40 C39 C44 C43 -0.2(5) . . . . ?
C38 C39 C44 C43 -176.2(3) . . . . ?
C32 N3 C44 C39 17.7(5) . . . . ?
C4 N3 C44 C39 -172.6(3) . . . . ?
C32 N3 C44 C43 -161.9(3) . . . . ?
C4 N3 C44 C43 7.8(5) . . . . ?
C42 C43 C44 C39 0.4(5) . . . . ?
C42 C43 C44 N3 180.0(4) . . . . ?
C54 O51 C52 C51 -173.1(6) . . . . ?
C52 O51 C54 O52 -2.4(9) . . . . ?
C52 O51 C54 C56 178.6(6) . . . . ?
